data_7236493
loop_
_publ_author_name
'Rat, S.'
'Ridier, K.'
'Vendier, L.'
'Moln\'ar, G.'
'Salmon, L.'
'Bousseksou, A.'

_publ_section_title
;
 Solvatomorphism and structural-spin crossover property relationship in
 bis[hydrotris(1,2,4-triazol-1-yl)borate]iron(ii)
;
_journal_issue 24
_journal_name_full CrystEngComm
_journal_page_first 3271
_journal_paper_doi 10.1039/C7CE00741H
_journal_volume 19
_journal_year 2017
_chemical_compound_source 'synthesis as described'
_chemical_formula_moiety 'C12 H14 B2 Fe N18, 6(H2 O)'
_chemical_formula_sum 'C12 H26 B2 Fe N18 O6'
_chemical_formula_weight 595.98
_space_group_crystal_system orthorhombic
_space_group_IT_number 64
_space_group_name_Hall '-C 2ac 2'
_space_group_name_H-M_alt 'C m c e'
_atom_sites_solution_hydrogens mixed
_audit_creation_date 2016-11-15T16:44:56-00:00
_audit_creation_method 'WinGX routine CIF_UPDATE'
_audit_update_record
;
2017-05-12 deposited with the CCDC.
2017-05-18 downloaded from the CCDC.
;
_cell_angle_alpha 90
_cell_angle_beta 90
_cell_angle_gamma 90
_cell_formula_units_Z 4
_cell_length_a 10.9140(9)
_cell_length_b 20.5461(15)
_cell_length_c 11.5001(8)
_cell_measurement_reflns_used 3546
_cell_measurement_temperature 293(2)
_cell_measurement_theta_max 22.21
_cell_measurement_theta_min 2.66
_cell_measurement_wavelength 0.71073
_cell_volume 2578.8(3)
_computing_cell_refinement 'Bruker SAINT'
_computing_data_collection 'Bruker APEX2'
_computing_data_reduction 'Bruker SAINT'
_computing_molecular_graphics 'Ortep-3 for Windows (Farrugia, 1997)'
_computing_publication_material 'WinGX publication routines (Farrugia, 1999)'
_computing_structure_refinement 'SHELXL-2016/4 (Sheldrick, 2016)'
_computing_structure_solution 'SHELXS-97 (Sheldrick 2008)'
_diffrn_ambient_temperature 293(2)
_diffrn_measured_fraction_theta_full 0.999
_diffrn_measured_fraction_theta_max 0.999
_diffrn_measurement_device_type 'Bruker Kappa APEX II'
_diffrn_measurement_method \w-\f
_diffrn_radiation_monochromator graphite
_diffrn_radiation_source 'fine-focus sealed tube'
_diffrn_radiation_type MoK\a
_diffrn_radiation_wavelength 0.71073
_diffrn_reflns_av_R_equivalents 0.0566
_diffrn_reflns_limit_h_max 12
_diffrn_reflns_limit_h_min -12
_diffrn_reflns_limit_k_max 24
_diffrn_reflns_limit_k_min -24
_diffrn_reflns_limit_l_max 13
_diffrn_reflns_limit_l_min -13
_diffrn_reflns_number 21672
_diffrn_reflns_theta_full 24.711
_diffrn_reflns_theta_max 24.711
_diffrn_reflns_theta_min 2.659
_diffrn_standards_decay_% 0
_diffrn_standards_interval_count 0
_diffrn_standards_interval_time 0
_diffrn_standards_number 0
_exptl_absorpt_coefficient_mu 0.652
_exptl_absorpt_correction_T_max 0.995
_exptl_absorpt_correction_T_min 0.881
_exptl_absorpt_correction_type multi-scan
_exptl_absorpt_process_details
;
        [c.f. r.h. blessing, acta cryst. (1995), a51, 33-38]
;
_exptl_crystal_colour pink
_exptl_crystal_density_diffrn 1.535
_exptl_crystal_density_method 'not measured'
_exptl_crystal_description platelet
_exptl_crystal_F_000 1232
_exptl_crystal_size_max 0.15
_exptl_crystal_size_mid 0.08
_exptl_crystal_size_min 0.02
_refine_diff_density_max 0.485
_refine_diff_density_min -0.407
_refine_diff_density_rms 0.048
_refine_ls_extinction_method none
_refine_ls_goodness_of_fit_ref 1.028
_refine_ls_hydrogen_treatment mixed
_refine_ls_matrix_type full
_refine_ls_number_parameters 109
_refine_ls_number_reflns 1171
_refine_ls_number_restraints 3
_refine_ls_restrained_S_all 1.027
_refine_ls_R_factor_all 0.0476
_refine_ls_R_factor_gt 0.0356
_refine_ls_shift/su_max 0
_refine_ls_shift/su_mean 0
_refine_ls_structure_factor_coef Fsqd
_refine_ls_weighting_details 'w=1/[\s^2^(Fo^2^)+(0.0404P)^2^+5.4676P] where P=(Fo^2^+2Fc^2^)/3'
_refine_ls_weighting_scheme calc
_refine_ls_wR_factor_gt 0.0884
_refine_ls_wR_factor_ref 0.095
_reflns_number_gt 947
_reflns_number_total 1171
_reflns_threshold_expression 'I > 2\s(I)'
_cod_data_source_file c7ce00741h2.cif
_cod_data_source_block SR238amb
_cod_original_sg_symbol_Hall '-C 2bc 2'
_cod_original_sg_symbol_H-M 'C m c a'
_cod_database_code 7236493

loop_
_symmetry_equiv_pos_as_xyz
'x, y, z'
'-x, y, z'
'x, -y+1/2, z+1/2'
'-x, -y+1/2, z+1/2'
'x+1/2, y+1/2, z'
'-x+1/2, y+1/2, z'
'x+1/2, -y+1, z+1/2'
'-x+1/2, -y+1, z+1/2'
'-x, -y, -z'
'x, -y, -z'
'-x, y-1/2, -z-1/2'
'x, y-1/2, -z-1/2'
'-x+1/2, -y+1/2, -z'
'x+1/2, -y+1/2, -z'
'-x+1/2, y, -z-1/2'
'x+1/2, y, -z-1/2'

loop_
_atom_site_label
_atom_site_type_symbol
_atom_site_fract_x
_atom_site_fract_y
_atom_site_fract_z
_atom_site_U_iso_or_equiv
_atom_site_adp_type
_atom_site_occupancy
_atom_site_calc_flag
C3 C 0.7286(3) 0.58482(14) 0.5378(3) 0.0483(7) Uani 1 d
H1 H 0.761151 0.560358 0.598416 0.058 Uiso 1 calc
C4 C 0.7068(3) 0.65773(14) 0.4135(3) 0.0518(7) Uani 1 d
H3 H 0.718409 0.694581 0.367874 0.062 Uiso 1 calc
C1 C 0.5 0.44585(18) 0.2507(3) 0.0394(9) Uani 1 d
H4 H 0.5 0.402072 0.271253 0.047 Uiso 1 calc
C2 C 0.5 0.5305(2) 0.1504(3) 0.0433(9) Uani 1 d
H6 H 0.5 0.559329 0.088047 0.052 Uiso 1 calc
N1 N 0.5 0.49327(14) 0.3277(2) 0.0356(7) Uani 1 d
N2 N 0.5 0.54890(14) 0.2614(2) 0.0380(7) Uani 1 d
N4 N 0.62672(19) 0.56930(10) 0.48432(16) 0.0365(5) Uani 1 d
N5 N 0.6128(2) 0.61739(10) 0.40228(17) 0.0383(5) Uani 1 d
N3 N 0.5 0.46639(17) 0.1393(3) 0.0476(8) Uani 1 d
N6 N 0.7818(2) 0.63931(13) 0.4972(2) 0.0610(7) Uani 1 d
O1 O 0 0.71078(19) 0.5514(5) 0.1115(17) Uani 1 d
H101 H -0.067(3) 0.6879(19) 0.533(4) 0.134 Uiso 1 d
O2 O 0.25 0.7120(3) 0.75 0.259(6) Uani 1 d
H200 H 0.298(8) 0.686(3) 0.794(8) 0.31 Uiso 1 d
O3 O 0.5 0.7057(2) 0.6398(6) 0.190(3) Uani 1 d
H300 H 0.570947 0.715425 0.676989 0.228 Uiso 1 d
FE1 Fe 0.5 0.5 0.5 0.0283(2) Uani 1 d
B1 B 0.5 0.6157(2) 0.3225(4) 0.0408(10) Uani 1 d
H1A H 0.500001 0.651774 0.266753 0.049 Uiso 1 calc

loop_
_atom_site_aniso_label
_atom_site_aniso_U_11
_atom_site_aniso_U_22
_atom_site_aniso_U_33
_atom_site_aniso_U_23
_atom_site_aniso_U_13
_atom_site_aniso_U_12
C3 0.0341(16) 0.0578(18) 0.0529(16) -0.0013(14) -0.0072(13) -0.0026(13)
C4 0.0492(17) 0.0474(16) 0.0589(18) 0.0001(14) 0.0109(16) -0.0120(13)
C1 0.040(2) 0.043(2) 0.035(2) -0.0038(17) 0 0
C2 0.045(2) 0.059(3) 0.0250(18) 0.0023(18) 0 0
N1 0.0396(17) 0.0372(16) 0.0300(15) 0.0014(13) 0 0
N2 0.0457(19) 0.0422(17) 0.0259(15) 0.0043(13) 0 0
N4 0.0331(12) 0.0438(12) 0.0327(11) 0.0000(9) -0.0011(9) 0.0010(9)
N5 0.0396(12) 0.0392(11) 0.0362(11) 0.0022(10) 0.0044(10) -0.0038(10)
N3 0.052(2) 0.058(2) 0.0328(17) -0.0085(16) 0 0
N6 0.0395(14) 0.0664(17) 0.0771(18) -0.0034(14) -0.0035(15) -0.0120(12)
O1 0.045(2) 0.064(2) 0.226(5) -0.042(3) 0 0
O2 0.57(2) 0.094(4) 0.112(5) 0 0.070(8) 0
O3 0.285(9) 0.082(3) 0.202(7) -0.016(4) 0 0
FE1 0.0266(4) 0.0354(4) 0.0229(4) 0.0013(3) 0 0
B1 0.048(3) 0.039(2) 0.035(2) 0.0068(18) 0 0

loop_
_atom_type_symbol
_atom_type_description
_atom_type_scat_dispersion_real
_atom_type_scat_dispersion_imag
_atom_type_scat_source
C C 0.0033 0.0016 'International Tables Vol C Tables 4.2.6.8 and 6.1.1.4'
H H 0 0 'International Tables Vol C Tables 4.2.6.8 and 6.1.1.4'
N N 0.0061 0.0033 'International Tables Vol C Tables 4.2.6.8 and 6.1.1.4'
O O 0.0106 0.006 'International Tables Vol C Tables 4.2.6.8 and 6.1.1.4'
Fe Fe 0.3463 0.8444 'International Tables Vol C Tables 4.2.6.8 and 6.1.1.4'
B B 0.0013 0.0007 'International Tables Vol C Tables 4.2.6.8 and 6.1.1.4'

loop_
_geom_angle_atom_site_label_1
_geom_angle_atom_site_label_2
_geom_angle_atom_site_label_3
_geom_angle
_geom_angle_site_symmetry_1
_geom_angle_site_symmetry_3
N4 C3 N6 114.0(3) . .
N6 C4 N5 111.8(3) . .
N1 C1 N3 114.0(3) . .
N3 C2 N2 112.0(3) . .
C1 N1 N2 104.0(3) . .
C1 N1 FE1 136.2(3) . .
N2 N1 FE1 119.7(2) . .
C2 N2 N1 107.2(3) . .
C2 N2 B1 133.6(3) . .
N1 N2 B1 119.2(3) . .
C3 N4 N5 103.9(2) . .
C3 N4 FE1 136.08(19) . .
N5 N4 FE1 119.94(15) . .
C4 N5 N4 107.3(2) . .
C4 N5 B1 133.8(3) . .
N4 N5 B1 118.8(2) . .
C2 N3 C1 102.7(3) . .
C4 N6 C3 102.9(2) . .
N1 FE1 N1 180 9_666 .
N1 FE1 N4 87.68(8) 9_666 9_666
N1 FE1 N4 92.32(8) . 9_666
N1 FE1 N4 87.68(8) 9_666 10_566
N1 FE1 N4 92.32(8) . 10_566
N4 FE1 N4 87.88(12) 9_666 10_566
N1 FE1 N4 92.32(8) 9_666 2_655
N1 FE1 N4 87.68(8) . 2_655
N4 FE1 N4 92.12(12) 9_666 2_655
N4 FE1 N4 180 10_566 2_655
N1 FE1 N4 92.32(8) 9_666 .
N1 FE1 N4 87.68(8) . .
N4 FE1 N4 180 9_666 .
N4 FE1 N4 92.12(12) 10_566 .
N4 FE1 N4 87.88(12) 2_655 .
N5 B1 N5 106.6(3) . 2_655
N5 B1 N2 107.0(2) . .
N5 B1 N2 107.0(2) 2_655 .

loop_
_geom_bond_atom_site_label_1
_geom_bond_atom_site_label_2
_geom_bond_distance
_geom_bond_site_symmetry_2
C3 N4 1.310(3) .
C3 N6 1.345(4) .
C4 N6 1.319(4) .
C4 N5 1.325(3) .
C1 N1 1.317(5) .
C1 N3 1.348(5) .
C2 N3 1.324(5) .
C2 N2 1.331(5) .
N1 N2 1.374(4) .
N1 FE1 1.987(3) .
N2 B1 1.543(5) .
N4 N5 1.374(3) .
N4 FE1 1.993(2) .
N5 B1 1.536(3) .
FE1 N1 1.987(3) 9_666
FE1 N4 1.993(2) 9_666
FE1 N4 1.993(2) 10_566
FE1 N4 1.993(2) 2_655
B1 N5 1.536(3) 2_655

loop_
_geom_hbond_atom_site_label_D
_geom_hbond_atom_site_label_H
_geom_hbond_atom_site_label_A
_geom_hbond_distance_DH
_geom_hbond_distance_HA
_geom_hbond_distance_DA
_geom_hbond_angle_DHA
_geom_hbond_site_symmetry_A
C4 H3 O2 0.93 2.38 3.306(6) 179.3 14_566
C1 H4 O3 0.93 2.44 3.359(7) 169.9 9_666
C2 H6 N3 0.93 2.67 3.333(5) 129.1 9_665
O1 H101 N6 0.893(10) 1.974(11) 2.867(3) 178(5) 1_455
O2 H200 N6 0.902(10) 2.59(8) 3.286(4) 134(9) 16_457
O3 H300 O2 0.91 2.13 3.011(3) 164.3 2_655
